data_4500950
loop_
_publ_author_name
'Ebenezer, Samuel'
'Muthiah, P. Thomas'
'Butcher, Ray J.'

_publ_section_title
;
 Design of a Series of Isostructural Co-Crystals with Aminopyrimidines:
 Isostructurality through Chloro/Methyl Exchange and Studies on
 Supramolecular Architectures
;
_journal_issue 8
_journal_name_full 'Crystal Growth &amp; Design'
_journal_page_first 3579
_journal_paper_doi 10.1021/cg200539a
_journal_volume 11
_journal_year 2011
_chemical_formula_moiety 'C6 H9 N3, C7 H5 N O4'
_chemical_formula_sum 'C13 H14 N4 O4'
_chemical_formula_weight 290.28
_chemical_name_systematic
;
 2-amino-4,6-dimethylpyrimidine-3-nitrobenzoic acid
;
_space_group_IT_number 2
_symmetry_cell_setting triclinic
_symmetry_space_group_name_Hall '-P 1'
_symmetry_space_group_name_H-M 'P -1'
_atom_sites_solution_hydrogens geom
_atom_sites_solution_primary direct
_atom_sites_solution_secondary difmap
_audit_creation_method SHELXL-97
_cell_angle_alpha 94.2540(10)
_cell_angle_beta 92.7510(10)
_cell_angle_gamma 98.4820(10)
_cell_formula_units_Z 2
_cell_length_a 6.96510(10)
_cell_length_b 7.5279(2)
_cell_length_c 13.2985(3)
_cell_measurement_reflns_used 4323
_cell_measurement_temperature 293(2)
_cell_measurement_theta_max 32.0
_cell_measurement_theta_min 2.7
_cell_volume 686.52(3)
_computing_cell_refinement 'SAINT (Bruker, 2008)'
_computing_data_collection 'SMART APEX II (Bruker, 2008)'
_computing_data_reduction 'SAINT (Bruker, 2008)'
_computing_molecular_graphics 'Mercury 2.2 (Macrae et al., 2006)'
_computing_publication_material 'PLATON (Spek, 2003)'
_computing_structure_refinement 'SHELXL-97 (Sheldrick, 2008)'
_computing_structure_solution 'SHELXS-97 (Sheldrick, 2008)'
_diffrn_ambient_temperature 293(2)
_diffrn_measured_fraction_theta_full 0.987
_diffrn_measured_fraction_theta_max 0.908
_diffrn_measurement_device_type 'Bruker SMART APEX II CCD area-detector'
_diffrn_measurement_method '\f and \w scans'
_diffrn_radiation_monochromator graphite
_diffrn_radiation_source 'fine-focus sealed tube'
_diffrn_radiation_type MoK\a
_diffrn_radiation_wavelength 0.71073
_diffrn_reflns_av_R_equivalents 0.0240
_diffrn_reflns_av_sigmaI/netI 0.0179
_diffrn_reflns_limit_h_max 10
_diffrn_reflns_limit_h_min -10
_diffrn_reflns_limit_k_max 11
_diffrn_reflns_limit_k_min -10
_diffrn_reflns_limit_l_max 19
_diffrn_reflns_limit_l_min -18
_diffrn_reflns_number 16350
_diffrn_reflns_theta_full 25.00
_diffrn_reflns_theta_max 32.00
_diffrn_reflns_theta_min 2.74
_exptl_absorpt_coefficient_mu 0.107
_exptl_absorpt_correction_T_max 0.9810
_exptl_absorpt_correction_T_min 0.9748
_exptl_absorpt_correction_type multi-scan
_exptl_absorpt_process_details 'SADABS; (Bruker, 2008)'
_exptl_crystal_colour Colourless
_exptl_crystal_density_diffrn 1.404
_exptl_crystal_density_method 'not measured'
_exptl_crystal_description Prism
_exptl_crystal_F_000 304
_exptl_crystal_size_max 0.24
_exptl_crystal_size_mid 0.22
_exptl_crystal_size_min 0.18
_refine_diff_density_max 0.321
_refine_diff_density_min -0.232
_refine_diff_density_rms 0.052
_refine_ls_extinction_method none
_refine_ls_goodness_of_fit_ref 1.071
_refine_ls_hydrogen_treatment constr
_refine_ls_matrix_type full
_refine_ls_number_parameters 193
_refine_ls_number_reflns 4323
_refine_ls_number_restraints 0
_refine_ls_restrained_S_all 1.071
_refine_ls_R_factor_all 0.0657
_refine_ls_R_factor_gt 0.0500
_refine_ls_shift/su_max 0.000
_refine_ls_shift/su_mean 0.000
_refine_ls_structure_factor_coef Fsqd
_refine_ls_weighting_details 'calc w=1/[\s^2^(Fo^2^)+(0.0907P)^2^+0.0998P] where P=(Fo^2^+2Fc^2^)/3'
_refine_ls_weighting_scheme calc
_refine_ls_wR_factor_gt 0.1496
_refine_ls_wR_factor_ref 0.1666
_reflns_number_gt 3255
_reflns_number_total 4323
_reflns_threshold_expression >2sigma(I)
_cod_data_source_file cg200539a_si_002.cif
_cod_data_source_block MP3NBA
_cod_depositor_comments
;
The following automatic conversions were performed:

'_symmetry_cell_setting' value 'Triclinic' changed to 'triclinic'
according to /home/saulius/struct/CIF-dictionaries/cif_core.dic
dictionary named 'cif_core.dic' version 2.4.1 from 2010-06-29.

Automatic conversion script
Id: cif_fix_values 1715 2011-07-08 13:25:40Z adriana 
;
_cod_database_code 4500950

loop_
_symmetry_equiv_pos_as_xyz
'x, y, z'
'-x, -y, -z'

loop_
_atom_site_label
_atom_site_type_symbol
_atom_site_fract_x
_atom_site_fract_y
_atom_site_fract_z
_atom_site_U_iso_or_equiv
_atom_site_adp_type
_atom_site_occupancy
_atom_site_symmetry_multiplicity
_atom_site_calc_flag
_atom_site_refinement_flags
N3 N 0.19953(14) 0.06657(14) 0.42081(7) 0.0371(2) Uani 1 1 d .
N1 N 0.47960(14) 0.24348(14) 0.50638(7) 0.0371(2) Uani 1 1 d .
C10 C 0.69983(17) 0.55798(17) 0.82768(9) 0.0392(3) Uani 1 1 d .
C2 C 0.29311(15) 0.15917(16) 0.50394(8) 0.0347(2) Uani 1 1 d .
C4 C 0.29817(17) 0.05883(17) 0.33731(8) 0.0381(3) Uani 1 1 d .
C6 C 0.57939(17) 0.23305(17) 0.42243(9) 0.0388(3) Uani 1 1 d .
C11 C 0.60913(17) 0.64152(18) 0.90434(9) 0.0415(3) Uani 1 1 d .
H11 H 0.4743 0.6304 0.9031 0.050 Uiso 1 1 calc R
C12 C 0.72245(19) 0.74152(18) 0.98269(9) 0.0418(3) Uani 1 1 d .
N2 N 0.19738(15) 0.16880(17) 0.58742(8) 0.0468(3) Uani 1 1 d .
H2A H 0.0789 0.1168 0.5875 0.056 Uiso 1 1 calc R
H2B H 0.2538 0.2271 0.6415 0.056 Uiso 1 1 calc R
O2 O 0.39896(14) 0.41538(17) 0.74831(8) 0.0594(3) Uani 1 1 d .
C5 C 0.49054(18) 0.13904(19) 0.33542(9) 0.0431(3) Uani 1 1 d .
H5 H 0.5578 0.1296 0.2770 0.052 Uiso 1 1 calc R
O1 O 0.66844(15) 0.41120(17) 0.66442(8) 0.0586(3) Uani 1 1 d .
H1 H 0.5915 0.3609 0.6188 0.088 Uiso 1 1 calc R
C9 C 0.57496(19) 0.45272(19) 0.74120(10) 0.0438(3) Uani 1 1 d .
N4 N 0.6248(2) 0.83743(18) 1.06054(9) 0.0537(3) Uani 1 1 d .
O3 O 0.44772(18) 0.8175(2) 1.05483(10) 0.0731(4) Uani 1 1 d .
C8 C 0.1882(2) -0.0389(2) 0.24520(10) 0.0518(3) Uani 1 1 d .
H8A H 0.1281 -0.1558 0.2611 0.078 Uiso 1 1 calc R
H8B H 0.2760 -0.0521 0.1926 0.078 Uiso 1 1 calc R
H8C H 0.0898 0.0285 0.2228 0.078 Uiso 1 1 calc R
O4 O 0.7254(2) 0.9346(2) 1.12635(9) 0.0793(4) Uani 1 1 d .
C15 C 0.90107(19) 0.5742(2) 0.83194(11) 0.0483(3) Uani 1 1 d .
H15 H 0.9627 0.5194 0.7803 0.058 Uiso 1 1 calc R
C13 C 0.9221(2) 0.7577(2) 0.98901(11) 0.0510(3) Uani 1 1 d .
H13 H 0.9953 0.8245 1.0430 0.061 Uiso 1 1 calc R
C7 C 0.78468(19) 0.3263(2) 0.42905(11) 0.0519(3) Uani 1 1 d .
H7A H 0.7869 0.4501 0.4155 0.078 Uiso 1 1 calc R
H7B H 0.8572 0.2683 0.3803 0.078 Uiso 1 1 calc R
H7C H 0.8420 0.3206 0.4956 0.078 Uiso 1 1 calc R
C14 C 1.0106(2) 0.6719(2) 0.91288(12) 0.0566(4) Uani 1 1 d .
H14 H 1.1453 0.6797 0.9159 0.068 Uiso 1 1 calc R

loop_
_atom_site_aniso_label
_atom_site_aniso_U_11
_atom_site_aniso_U_22
_atom_site_aniso_U_33
_atom_site_aniso_U_23
_atom_site_aniso_U_13
_atom_site_aniso_U_12
N3 0.0331(4) 0.0408(5) 0.0345(4) -0.0048(4) -0.0027(3) 0.0010(4)
N1 0.0312(4) 0.0392(5) 0.0383(5) -0.0008(4) -0.0028(3) 0.0002(4)
C10 0.0365(5) 0.0399(6) 0.0379(5) 0.0002(4) -0.0047(4) -0.0017(5)
C2 0.0310(5) 0.0358(6) 0.0352(5) -0.0026(4) -0.0023(4) 0.0022(4)
C4 0.0405(6) 0.0387(6) 0.0338(5) -0.0005(4) -0.0027(4) 0.0057(5)
C6 0.0339(5) 0.0408(6) 0.0415(6) 0.0061(5) 0.0011(4) 0.0044(4)
C11 0.0337(5) 0.0482(7) 0.0392(6) 0.0004(5) -0.0026(4) -0.0021(5)
C12 0.0441(6) 0.0424(7) 0.0356(5) 0.0006(5) -0.0018(4) -0.0014(5)
N2 0.0354(5) 0.0603(7) 0.0378(5) -0.0128(5) 0.0021(4) -0.0066(5)
O2 0.0410(5) 0.0759(8) 0.0517(6) -0.0139(5) -0.0054(4) -0.0098(5)
C5 0.0405(6) 0.0515(8) 0.0368(6) 0.0024(5) 0.0042(4) 0.0051(5)
O1 0.0469(5) 0.0757(8) 0.0459(5) -0.0180(5) -0.0047(4) -0.0007(5)
C9 0.0409(6) 0.0448(7) 0.0416(6) -0.0019(5) -0.0068(5) -0.0015(5)
N4 0.0589(7) 0.0568(8) 0.0409(5) -0.0042(5) 0.0040(5) -0.0022(6)
O3 0.0581(7) 0.0927(10) 0.0652(7) -0.0151(6) 0.0136(5) 0.0085(6)
C8 0.0553(8) 0.0596(9) 0.0357(6) -0.0088(5) -0.0038(5) 0.0011(6)
O4 0.0833(9) 0.0866(9) 0.0557(7) -0.0292(6) 0.0024(6) -0.0099(7)
C15 0.0371(6) 0.0515(8) 0.0531(7) -0.0062(6) -0.0012(5) 0.0028(5)
C13 0.0456(7) 0.0527(8) 0.0481(7) -0.0052(6) -0.0146(5) -0.0037(6)
C7 0.0351(6) 0.0615(9) 0.0567(8) 0.0080(6) 0.0030(5) -0.0024(6)
C14 0.0326(6) 0.0652(10) 0.0668(9) -0.0081(7) -0.0101(6) 0.0010(6)

loop_
_atom_type_symbol
_atom_type_description
_atom_type_scat_dispersion_real
_atom_type_scat_dispersion_imag
_atom_type_scat_source
C C 0.0033 0.0016 'International Tables Vol C Tables 4.2.6.8 and 6.1.1.4'
H H 0.0000 0.0000 'International Tables Vol C Tables 4.2.6.8 and 6.1.1.4'
N N 0.0061 0.0033 'International Tables Vol C Tables 4.2.6.8 and 6.1.1.4'
O O 0.0106 0.0060 'International Tables Vol C Tables 4.2.6.8 and 6.1.1.4'

loop_
_geom_angle_atom_site_label_1
_geom_angle_atom_site_label_2
_geom_angle_atom_site_label_3
_geom_angle
C4 N3 C2 117.28(10)
C6 N1 C2 119.08(10)
C11 C10 C15 119.58(11)
C11 C10 C9 118.41(11)
C15 C10 C9 122.01(11)
N2 C2 N3 118.14(10)
N2 C2 N1 118.44(10)
N3 C2 N1 123.41(10)
N3 C4 C5 122.11(10)
N3 C4 C8 116.07(11)
C5 C4 C8 121.82(11)
N1 C6 C5 119.78(11)
N1 C6 C7 117.16(11)
C5 C6 C7 123.06(11)
C12 C11 C10 118.82(11)
C12 C11 H11 120.6
C10 C11 H11 120.6
C13 C12 C11 122.55(12)
C13 C12 N4 119.23(11)
C11 C12 N4 118.20(12)
C2 N2 H2A 120.0
C2 N2 H2B 120.0
H2A N2 H2B 120.0
C6 C5 C4 118.31(11)
C6 C5 H5 120.8
C4 C5 H5 120.8
C9 O1 H1 109.5
O2 C9 O1 125.78(11)
O2 C9 C10 119.80(12)
O1 C9 C10 114.42(11)
O3 N4 O4 123.67(14)
O3 N4 C12 118.10(12)
O4 N4 C12 118.22(13)
C4 C8 H8A 109.5
C4 C8 H8B 109.5
H8A C8 H8B 109.5
C4 C8 H8C 109.5
H8A C8 H8C 109.5
H8B C8 H8C 109.5
C14 C15 C10 120.21(13)
C14 C15 H15 119.9
C10 C15 H15 119.9
C12 C13 C14 118.07(11)
C12 C13 H13 121.0
C14 C13 H13 121.0
C6 C7 H7A 109.5
C6 C7 H7B 109.5
H7A C7 H7B 109.5
C6 C7 H7C 109.5
H7A C7 H7C 109.5
H7B C7 H7C 109.5
C13 C14 C15 120.74(12)
C13 C14 H14 119.6
C15 C14 H14 119.6

loop_
_geom_bond_atom_site_label_1
_geom_bond_atom_site_label_2
_geom_bond_distance
N3 C4 1.3357(15)
N3 C2 1.3474(13)
N1 C6 1.3465(15)
N1 C2 1.3568(14)
C10 C11 1.3849(18)
C10 C15 1.3869(17)
C10 C9 1.5074(16)
C2 N2 1.3250(15)
C4 C5 1.3883(17)
C4 C8 1.4963(16)
C6 C5 1.3796(17)
C6 C7 1.4926(17)
C11 C12 1.3801(16)
C11 H11 0.9300
C12 C13 1.3760(19)
C12 N4 1.4688(18)
N2 H2A 0.8600
N2 H2B 0.8600
O2 C9 1.2264(16)
C5 H5 0.9300
O1 C9 1.2809(16)
O1 H1 0.8200
N4 O3 1.2183(17)
N4 O4 1.2193(16)
C8 H8A 0.9600
C8 H8B 0.9600
C8 H8C 0.9600
C15 C14 1.3855(18)
C15 H15 0.9300
C13 C14 1.379(2)
C13 H13 0.9300
C7 H7A 0.9600
C7 H7B 0.9600
C7 H7C 0.9600
C14 H14 0.9300
